data_1548917
loop_
_publ_author_name
'Settineri, Nicholas S.'
'Arnold, John'

_publ_section_title
;
 Insertion, protonolysis and photolysis reactivity of a thorium monoalkyl
 amidinate complex.
;
_journal_issue 10
_journal_name_full 'Chemical science'
_journal_page_first 2831
_journal_page_last 2841
_journal_paper_doi 10.1039/c7sc05328b
_journal_volume 9
_journal_year 2018
_chemical_formula_sum 'C32 H68 N8 Th'
_chemical_formula_weight 796.98
_chemical_name_systematic Th(BIMA)4
_space_group_crystal_system triclinic
_space_group_IT_number 2
_space_group_name_Hall '-P 1'
_space_group_name_H-M_alt 'P -1'
_symmetry_space_group_name_Hall '-P 1'
_symmetry_space_group_name_H-M 'P -1'
_atom_sites_solution_hydrogens geom
_atom_sites_solution_primary iterative
_atom_sites_solution_secondary difmap
_audit_creation_method SHELXL-2014/7
_audit_update_record
;
2017-12-14 deposited with the CCDC.
2018-02-16 downloaded from the CCDC.
;
_cell_angle_alpha 89.777(2)
_cell_angle_beta 89.404(2)
_cell_angle_gamma 63.760(2)
_cell_formula_units_Z 2
_cell_length_a 10.3830(4)
_cell_length_b 11.3585(5)
_cell_length_c 17.4827(8)
_cell_measurement_reflns_used 9801
_cell_measurement_temperature 100(2)
_cell_measurement_theta_max 25.37
_cell_measurement_theta_min 2.22
_cell_volume 1849.26(14)
_computing_cell_refinement 'Bruker SAINT'
_computing_data_collection 'Bruker APEX2'
_computing_data_reduction 'Bruker SAINT'
_computing_molecular_graphics Mercury
_computing_publication_material WinGX
_computing_structure_refinement 'SHELXL-2014/7 (Sheldrick, 2014)'
_computing_structure_solution 'SHELXT(Sheldrick 2015)'
_diffrn_ambient_temperature 100(2)
_diffrn_detector_area_resol_mean 8.366
_diffrn_measured_fraction_theta_full 1.000
_diffrn_measured_fraction_theta_max 0.999
_diffrn_measurement_device_type 'Bruker APEX-II CCD'
_diffrn_measurement_method 'phi and omega scans'
_diffrn_radiation_type MoK\a
_diffrn_radiation_wavelength 0.71073
_diffrn_reflns_av_R_equivalents 0.0291
_diffrn_reflns_av_unetI/netI 0.0152
_diffrn_reflns_Laue_measured_fraction_full 1.000
_diffrn_reflns_Laue_measured_fraction_max 0.999
_diffrn_reflns_limit_h_max 12
_diffrn_reflns_limit_h_min -12
_diffrn_reflns_limit_k_max 13
_diffrn_reflns_limit_k_min -13
_diffrn_reflns_limit_l_max 21
_diffrn_reflns_limit_l_min -21
_diffrn_reflns_number 53843
_diffrn_reflns_point_group_measured_fraction_full 1.000
_diffrn_reflns_point_group_measured_fraction_max 0.999
_diffrn_reflns_theta_full 25.000
_diffrn_reflns_theta_max 25.386
_diffrn_reflns_theta_min 1.999
_diffrn_source 'microfocus sealed tube'
_exptl_absorpt_coefficient_mu 4.063
_exptl_absorpt_correction_T_max 0.745
_exptl_absorpt_correction_T_min 0.588
_exptl_absorpt_correction_type multi-scan
_exptl_absorpt_process_details SADABS
_exptl_crystal_colour Colorless
_exptl_crystal_density_diffrn 1.431
_exptl_crystal_description Block
_exptl_crystal_F_000 812
_exptl_crystal_size_max 0.200
_exptl_crystal_size_mid 0.200
_exptl_crystal_size_min 0.180
_refine_diff_density_max 0.499
_refine_diff_density_min -0.498
_refine_diff_density_rms 0.052
_refine_ls_extinction_method none
_refine_ls_goodness_of_fit_ref 1.090
_refine_ls_hydrogen_treatment constr
_refine_ls_matrix_type full
_refine_ls_number_parameters 390
_refine_ls_number_reflns 6800
_refine_ls_number_restraints 0
_refine_ls_restrained_S_all 1.090
_refine_ls_R_factor_all 0.0110
_refine_ls_R_factor_gt 0.0107
_refine_ls_shift/su_max 0.003
_refine_ls_shift/su_mean 0.000
_refine_ls_structure_factor_coef Fsqd
_refine_ls_weighting_details 'w=1/[\s^2^(Fo^2^)+(0.0093P)^2^+0.9441P] where P=(Fo^2^+2Fc^2^)/3'
_refine_ls_weighting_scheme calc
_refine_ls_wR_factor_gt 0.0273
_refine_ls_wR_factor_ref 0.0274
_reflns_Friedel_coverage 0.000
_reflns_number_gt 6697
_reflns_number_total 6800
_reflns_threshold_expression 'I > 2\s(I)'
_cod_data_source_file c7sc05328b2.cif
_cod_data_source_block Th(BIMA)4
_cod_depositor_comments 'Adding full bibliography for 1548917--1548927.cif.'
_cod_database_code 1548917
_shelx_shelxl_version_number 2014/7
_shelx_space_group_comment
;
The symmetry employed for this shelxl refinement is uniquely defined
by the following loop, which should always be used as a source of
symmetry information in preference to the above space-group names.
They are only intended as comments.
;
_shelx_estimated_absorpt_t_min 0.497
_shelx_estimated_absorpt_t_max 0.528

loop_
_space_group_symop_operation_xyz
'x, y, z'
'-x, -y, -z'

loop_
_atom_site_label
_atom_site_type_symbol
_atom_site_fract_x
_atom_site_fract_y
_atom_site_fract_z
_atom_site_U_iso_or_equiv
_atom_site_adp_type
_atom_site_occupancy
_atom_site_site_symmetry_order
_atom_site_calc_flag
_atom_site_refinement_flags_posn
_atom_site_refinement_flags_adp
C1 C 0.90436(19) 1.03229(17) 0.26590(10) 0.0213(4) Uani 1 1 d . .
H1A H 0.9725 0.9446 0.2830 0.032 Uiso 1 1 calc R U
H1B H 0.9461 1.0938 0.2732 0.032 Uiso 1 1 calc R U
H1C H 0.8837 1.0291 0.2116 0.032 Uiso 1 1 calc R U
C2 C 0.76588(17) 1.07789(15) 0.31233(9) 0.0152(3) Uani 1 1 d . .
H2 H 0.6919 1.1582 0.2872 0.018 Uiso 1 1 calc R U
C3 C 0.78833(19) 1.11561(16) 0.39341(9) 0.0206(4) Uani 1 1 d . .
H3A H 0.6986 1.1448 0.4228 0.031 Uiso 1 1 calc R U
H3B H 0.8171 1.1869 0.3908 0.031 Uiso 1 1 calc R U
H3C H 0.8636 1.0393 0.4185 0.031 Uiso 1 1 calc R U
C4 C 0.57804(16) 1.00678(15) 0.32604(8) 0.0127(3) Uani 1 1 d . .
C5 C 0.46859(18) 1.14269(16) 0.35154(10) 0.0211(4) Uani 1 1 d . .
H5A H 0.5116 1.2039 0.3480 0.032 Uiso 1 1 calc R U
H5B H 0.4394 1.1387 0.4046 0.032 Uiso 1 1 calc R U
H5C H 0.3844 1.1730 0.3185 0.032 Uiso 1 1 calc R U
C6 C 0.34268(18) 0.85070(17) 0.28697(10) 0.0200(4) Uani 1 1 d . .
H6A H 0.3368 0.8810 0.2340 0.030 Uiso 1 1 calc R U
H6B H 0.2477 0.8626 0.3044 0.030 Uiso 1 1 calc R U
H6C H 0.4107 0.7575 0.2898 0.030 Uiso 1 1 calc R U
C7 C 0.39373(17) 0.92985(16) 0.33780(9) 0.0173(3) Uani 1 1 d . .
H7 H 0.3269 1.0250 0.3312 0.021 Uiso 1 1 calc R U
C8 C 0.3895(2) 0.89411(18) 0.42183(10) 0.0251(4) Uani 1 1 d . .
H8A H 0.4554 0.8013 0.4296 0.038 Uiso 1 1 calc R U
H8B H 0.2917 0.9095 0.4359 0.038 Uiso 1 1 calc R U
H8C H 0.4186 0.9486 0.4539 0.038 Uiso 1 1 calc R U
C9 C 0.51246(19) 0.50799(18) 0.36563(10) 0.0229(4) Uani 1 1 d . .
H9A H 0.4541 0.5945 0.3882 0.034 Uiso 1 1 calc R U
H9B H 0.5201 0.4395 0.4021 0.034 Uiso 1 1 calc R U
H9C H 0.4670 0.4986 0.3187 0.034 Uiso 1 1 calc R U
C10 C 0.66290(17) 0.49451(15) 0.34664(9) 0.0159(3) Uani 1 1 d . .
H10 H 0.7235 0.4025 0.3290 0.019 Uiso 1 1 calc R U
C11 C 0.72941(19) 0.51735(18) 0.41853(10) 0.0231(4) Uani 1 1 d . .
H11A H 0.8286 0.5012 0.4076 0.035 Uiso 1 1 calc R U
H11B H 0.7286 0.4574 0.4588 0.035 Uiso 1 1 calc R U
H11C H 0.6739 0.6082 0.4357 0.035 Uiso 1 1 calc R U
C12 C 0.65269(15) 0.55421(14) 0.21285(9) 0.0120(3) Uani 1 1 d . .
C13 C 0.63830(19) 0.43145(16) 0.18981(10) 0.0198(4) Uani 1 1 d . .
H13A H 0.6768 0.3655 0.2303 0.030 Uiso 1 1 calc R U
H13B H 0.6921 0.3961 0.1422 0.030 Uiso 1 1 calc R U
H13C H 0.5368 0.4537 0.1820 0.030 Uiso 1 1 calc R U
C14 C 0.49409(18) 0.65452(17) 0.05511(9) 0.0194(4) Uani 1 1 d . .
H14A H 0.4542 0.6051 0.0852 0.029 Uiso 1 1 calc R U
H14B H 0.4915 0.6360 0.0006 0.029 Uiso 1 1 calc R U
H14C H 0.4370 0.7487 0.0644 0.029 Uiso 1 1 calc R U
C15 C 0.64962(16) 0.61357(15) 0.07881(9) 0.0139(3) Uani 1 1 d . .
H15 H 0.7051 0.5171 0.0696 0.017 Uiso 1 1 calc R U
C16 C 0.71570(18) 0.68338(17) 0.02925(9) 0.0172(3) Uani 1 1 d . .
H16A H 0.6588 0.7785 0.0344 0.026 Uiso 1 1 calc R U
H16B H 0.7166 0.6580 -0.0243 0.026 Uiso 1 1 calc R U
H16C H 0.8143 0.6586 0.0458 0.026 Uiso 1 1 calc R U
C17 C 1.01950(19) 0.41057(17) 0.13731(10) 0.0223(4) Uani 1 1 d . .
H17A H 0.9196 0.4244 0.1349 0.034 Uiso 1 1 calc R U
H17B H 1.0816 0.3289 0.1107 0.034 Uiso 1 1 calc R U
H17C H 1.0284 0.4844 0.1127 0.034 Uiso 1 1 calc R U
C18 C 1.06435(17) 0.40134(15) 0.22033(9) 0.0162(3) Uani 1 1 d . .
H18 H 1.1681 0.3818 0.2218 0.019 Uiso 1 1 calc R U
C19 C 1.04617(19) 0.28846(16) 0.25906(11) 0.0244(4) Uani 1 1 d . .
H19A H 1.0750 0.2823 0.3127 0.037 Uiso 1 1 calc R U
H19B H 1.1065 0.2060 0.2328 0.037 Uiso 1 1 calc R U
H19C H 0.9454 0.3048 0.2565 0.037 Uiso 1 1 calc R U
C20 C 1.02098(16) 0.55253(15) 0.32597(9) 0.0127(3) Uani 1 1 d . .
C21 C 1.15822(17) 0.45826(16) 0.36505(10) 0.0199(4) Uani 1 1 d . .
H21A H 1.1361 0.4047 0.4022 0.030 Uiso 1 1 calc R U
H21B H 1.2008 0.5083 0.3916 0.030 Uiso 1 1 calc R U
H21C H 1.2263 0.4010 0.3266 0.030 Uiso 1 1 calc R U
C22 C 1.07016(18) 0.76244(17) 0.43005(10) 0.0209(4) Uani 1 1 d . .
H22A H 1.1614 0.6994 0.4075 0.031 Uiso 1 1 calc R U
H22B H 1.0868 0.7853 0.4818 0.031 Uiso 1 1 calc R U
H22C H 1.0295 0.8418 0.3985 0.031 Uiso 1 1 calc R U
C23 C 0.96516(17) 0.70120(15) 0.43383(9) 0.0155(3) Uani 1 1 d . .
H23 H 1.0109 0.6182 0.4641 0.019 Uiso 1 1 calc R U
C24 C 0.82653(18) 0.79249(16) 0.47450(9) 0.0189(4) Uani 1 1 d . .
H24A H 0.7764 0.8721 0.4439 0.028 Uiso 1 1 calc R U
H24B H 0.8489 0.8161 0.5248 0.028 Uiso 1 1 calc R U
H24C H 0.7650 0.7480 0.4810 0.028 Uiso 1 1 calc R U
C25 C 1.16702(18) 0.67651(17) 0.19170(10) 0.0207(4) Uani 1 1 d . .
H25A H 1.1327 0.7188 0.2415 0.031 Uiso 1 1 calc R U
H25B H 1.2640 0.6675 0.1817 0.031 Uiso 1 1 calc R U
H25C H 1.1690 0.5895 0.1921 0.031 Uiso 1 1 calc R U
C26 C 1.06652(17) 0.76004(17) 0.12925(9) 0.0174(3) Uani 1 1 d . .
H26 H 1.0758 0.8439 0.1257 0.021 Uiso 1 1 calc R U
C27 C 1.11345(19) 0.6891(2) 0.05185(10) 0.0264(4) Uani 1 1 d . .
H27A H 1.1126 0.6033 0.0551 0.040 Uiso 1 1 calc R U
H27B H 1.2107 0.6770 0.0391 0.040 Uiso 1 1 calc R U
H27C H 1.0470 0.7419 0.0121 0.040 Uiso 1 1 calc R U
C28 C 0.81016(17) 0.89669(15) 0.11593(9) 0.0147(3) Uani 1 1 d . .
C29 C 0.8379(2) 0.97371(19) 0.05185(10) 0.0252(4) Uani 1 1 d . .
H29A H 0.8317 0.9363 0.0024 0.038 Uiso 1 1 calc R U
H29B H 0.9339 0.9689 0.0575 0.038 Uiso 1 1 calc R U
H29C H 0.7658 1.0656 0.0544 0.038 Uiso 1 1 calc R U
C30 C 0.5381(2) 1.16948(16) 0.14402(10) 0.0247(4) Uani 1 1 d . .
H30A H 0.5201 1.1707 0.1992 0.037 Uiso 1 1 calc R U
H30B H 0.4572 1.2423 0.1197 0.037 Uiso 1 1 calc R U
H30C H 0.6263 1.1788 0.1347 0.037 Uiso 1 1 calc R U
C31 C 0.55466(17) 1.03920(15) 0.11035(9) 0.0164(3) Uani 1 1 d . .
H31 H 0.5679 1.0412 0.0537 0.020 Uiso 1 1 calc R U
C32 C 0.41838(18) 1.02450(17) 0.12632(10) 0.0201(4) Uani 1 1 d . .
H32A H 0.4298 0.9397 0.1068 0.030 Uiso 1 1 calc R U
H32B H 0.3373 1.0954 0.1009 0.030 Uiso 1 1 calc R U
H32C H 0.4001 1.0290 0.1816 0.030 Uiso 1 1 calc R U
N1 N 0.71433(13) 0.97624(12) 0.31100(7) 0.0119(3) Uani 1 1 d . .
N2 N 0.53912(13) 0.90973(12) 0.31580(7) 0.0125(3) Uani 1 1 d . .
N3 N 0.66185(13) 0.58432(12) 0.28527(7) 0.0117(3) Uani 1 1 d . .
N4 N 0.66071(13) 0.63813(12) 0.16064(7) 0.0114(3) Uani 1 1 d . .
N5 N 0.98014(13) 0.52745(12) 0.25896(7) 0.0125(3) Uani 1 1 d . .
N6 N 0.93304(13) 0.66823(12) 0.35729(7) 0.0125(3) Uani 1 1 d . .
N7 N 0.91637(14) 0.79316(13) 0.14946(7) 0.0136(3) Uani 1 1 d . .
N8 N 0.67898(14) 0.92634(12) 0.14178(7) 0.0130(3) Uani 1 1 d . .
Th1 Th 0.76029(2) 0.75237(2) 0.24822(2) 0.00743(2) Uani 1 1 d . .

loop_
_atom_site_aniso_label
_atom_site_aniso_U_11
_atom_site_aniso_U_22
_atom_site_aniso_U_33
_atom_site_aniso_U_23
_atom_site_aniso_U_13
_atom_site_aniso_U_12
C1 0.0276(9) 0.0221(9) 0.0228(9) -0.0016(7) 0.0005(7) -0.0189(8)
C2 0.0203(8) 0.0098(8) 0.0167(8) 0.0014(6) -0.0045(7) -0.0075(7)
C3 0.0289(9) 0.0146(8) 0.0200(9) -0.0004(7) -0.0053(7) -0.0112(7)
C4 0.0157(8) 0.0097(7) 0.0086(7) 0.0008(6) -0.0022(6) -0.0020(6)
C5 0.0197(9) 0.0125(8) 0.0264(10) -0.0047(7) 0.0021(7) -0.0029(7)
C6 0.0142(8) 0.0224(9) 0.0239(9) 0.0016(7) 0.0007(7) -0.0085(7)
C7 0.0112(8) 0.0146(8) 0.0220(9) -0.0010(7) 0.0040(6) -0.0021(7)
C8 0.0253(9) 0.0279(10) 0.0231(9) -0.0048(8) 0.0099(8) -0.0128(8)
C9 0.0248(9) 0.0276(10) 0.0229(9) 0.0076(8) 0.0000(7) -0.0176(8)
C10 0.0169(8) 0.0135(8) 0.0178(8) 0.0047(7) 0.0001(6) -0.0071(7)
C11 0.0244(9) 0.0302(10) 0.0187(9) 0.0113(8) -0.0042(7) -0.0157(8)
C12 0.0080(7) 0.0110(7) 0.0167(8) -0.0008(6) 0.0007(6) -0.0039(6)
C13 0.0272(9) 0.0165(8) 0.0206(9) -0.0004(7) -0.0004(7) -0.0140(8)
C14 0.0196(9) 0.0264(9) 0.0152(8) -0.0015(7) -0.0026(7) -0.0129(8)
C15 0.0154(8) 0.0146(8) 0.0121(8) -0.0035(6) 0.0006(6) -0.0070(7)
C16 0.0188(8) 0.0236(9) 0.0117(8) -0.0011(7) 0.0001(6) -0.0116(7)
C17 0.0199(9) 0.0188(9) 0.0242(9) -0.0093(7) 0.0050(7) -0.0048(7)
C18 0.0107(8) 0.0117(8) 0.0231(9) -0.0034(7) 0.0021(6) -0.0022(6)
C19 0.0232(9) 0.0133(8) 0.0338(10) -0.0033(8) 0.0026(8) -0.0054(7)
C20 0.0098(7) 0.0113(7) 0.0167(8) 0.0040(6) -0.0003(6) -0.0044(6)
C21 0.0156(8) 0.0155(8) 0.0230(9) 0.0020(7) -0.0055(7) -0.0018(7)
C22 0.0219(9) 0.0208(9) 0.0199(9) -0.0011(7) -0.0052(7) -0.0094(7)
C23 0.0179(8) 0.0141(8) 0.0121(8) 0.0027(6) -0.0052(6) -0.0047(7)
C24 0.0246(9) 0.0173(9) 0.0127(8) -0.0006(7) 0.0001(7) -0.0073(7)
C25 0.0140(8) 0.0269(10) 0.0228(9) -0.0023(8) 0.0033(7) -0.0105(7)
C26 0.0166(8) 0.0248(9) 0.0163(8) -0.0030(7) 0.0040(6) -0.0144(7)
C27 0.0203(9) 0.0436(11) 0.0200(9) -0.0096(8) 0.0072(7) -0.0184(9)
C28 0.0226(9) 0.0178(8) 0.0098(7) -0.0002(6) -0.0011(6) -0.0144(7)
C29 0.0286(10) 0.0347(10) 0.0185(9) 0.0090(8) -0.0016(7) -0.0197(9)
C30 0.0321(10) 0.0143(8) 0.0254(10) 0.0056(7) -0.0130(8) -0.0079(8)
C31 0.0214(8) 0.0153(8) 0.0124(8) 0.0051(7) -0.0059(6) -0.0080(7)
C32 0.0181(9) 0.0183(9) 0.0202(9) 0.0043(7) -0.0043(7) -0.0046(7)
N1 0.0142(7) 0.0092(6) 0.0118(6) 0.0001(5) -0.0022(5) -0.0048(5)
N2 0.0109(6) 0.0118(6) 0.0130(7) -0.0014(5) 0.0015(5) -0.0035(5)
N3 0.0109(6) 0.0107(6) 0.0135(7) 0.0024(5) 0.0004(5) -0.0049(5)
N4 0.0123(6) 0.0113(6) 0.0111(6) -0.0005(5) -0.0005(5) -0.0055(5)
N5 0.0104(6) 0.0091(6) 0.0155(7) -0.0006(5) 0.0001(5) -0.0021(5)
N6 0.0125(6) 0.0118(6) 0.0116(6) -0.0002(5) -0.0015(5) -0.0038(5)
N7 0.0133(7) 0.0165(7) 0.0132(7) -0.0014(5) 0.0018(5) -0.0086(6)
N8 0.0156(7) 0.0117(6) 0.0117(6) 0.0020(5) -0.0022(5) -0.0061(5)
Th1 0.00737(3) 0.00617(3) 0.00796(3) -0.00006(2) 0.00003(2) -0.00227(2)

loop_
_atom_type_symbol
_atom_type_description
_atom_type_scat_dispersion_real
_atom_type_scat_dispersion_imag
_atom_type_scat_source
C C 0.0033 0.0016 'International Tables Vol C Tables 4.2.6.8 and 6.1.1.4'
H H 0.0000 0.0000 'International Tables Vol C Tables 4.2.6.8 and 6.1.1.4'
N N 0.0061 0.0033 'International Tables Vol C Tables 4.2.6.8 and 6.1.1.4'
Th Th -7.2400 8.8979 'International Tables Vol C Tables 4.2.6.8 and 6.1.1.4'

loop_
_geom_angle_atom_site_label_1
_geom_angle_atom_site_label_2
_geom_angle_atom_site_label_3
_geom_angle
C2 C1 H1A 109.5
C2 C1 H1B 109.5
H1A C1 H1B 109.5
C2 C1 H1C 109.5
H1A C1 H1C 109.5
H1B C1 H1C 109.5
N1 C2 C1 109.73(12)
N1 C2 C3 113.17(13)
C1 C2 C3 110.16(14)
N1 C2 H2 107.9
C1 C2 H2 107.9
C3 C2 H2 107.9
C2 C3 H3A 109.5
C2 C3 H3B 109.5
H3A C3 H3B 109.5
C2 C3 H3C 109.5
H3A C3 H3C 109.5
H3B C3 H3C 109.5
N1 C4 N2 115.66(13)
N1 C4 C5 123.56(14)
N2 C4 C5 120.77(14)
N1 C4 Th1 60.95(8)
N2 C4 Th1 55.61(7)
C5 C4 Th1 168.95(11)
C4 C5 H5A 109.5
C4 C5 H5B 109.5
H5A C5 H5B 109.5
C4 C5 H5C 109.5
H5A C5 H5C 109.5
H5B C5 H5C 109.5
C7 C6 H6A 109.5
C7 C6 H6B 109.5
H6A C6 H6B 109.5
C7 C6 H6C 109.5
H6A C6 H6C 109.5
H6B C6 H6C 109.5
N2 C7 C6 111.19(13)
N2 C7 C8 110.40(13)
C6 C7 C8 110.53(14)
N2 C7 H7 108.2
C6 C7 H7 108.2
C8 C7 H7 108.2
C7 C8 H8A 109.5
C7 C8 H8B 109.5
H8A C8 H8B 109.5
C7 C8 H8C 109.5
H8A C8 H8C 109.5
H8B C8 H8C 109.5
C10 C9 H9A 109.5
C10 C9 H9B 109.5
H9A C9 H9B 109.5
C10 C9 H9C 109.5
H9A C9 H9C 109.5
H9B C9 H9C 109.5
N3 C10 C11 110.55(13)
N3 C10 C9 112.64(13)
C11 C10 C9 109.34(14)
N3 C10 H10 108.1
C11 C10 H10 108.1
C9 C10 H10 108.1
C10 C11 H11A 109.5
C10 C11 H11B 109.5
H11A C11 H11B 109.5
C10 C11 H11C 109.5
H11A C11 H11C 109.5
H11B C11 H11C 109.5
N3 C12 N4 115.36(13)
N3 C12 C13 122.69(14)
N4 C12 C13 121.92(14)
N3 C12 Th1 60.60(8)
N4 C12 Th1 56.66(7)
C13 C12 Th1 165.26(11)
C12 C13 H13A 109.5
C12 C13 H13B 109.5
H13A C13 H13B 109.5
C12 C13 H13C 109.5
H13A C13 H13C 109.5
H13B C13 H13C 109.5
C15 C14 H14A 109.5
C15 C14 H14B 109.5
H14A C14 H14B 109.5
C15 C14 H14C 109.5
H14A C14 H14C 109.5
H14B C14 H14C 109.5
N4 C15 C16 110.94(12)
N4 C15 C14 112.04(12)
C16 C15 C14 110.00(13)
N4 C15 H15 107.9
C16 C15 H15 107.9
C14 C15 H15 107.9
C15 C16 H16A 109.5
C15 C16 H16B 109.5
H16A C16 H16B 109.5
C15 C16 H16C 109.5
H16A C16 H16C 109.5
H16B C16 H16C 109.5
C18 C17 H17A 109.5
C18 C17 H17B 109.5
H17A C17 H17B 109.5
C18 C17 H17C 109.5
H17A C17 H17C 109.5
H17B C17 H17C 109.5
N5 C18 C17 109.81(13)
N5 C18 C19 112.07(13)
C17 C18 C19 109.28(14)
N5 C18 H18 108.5
C17 C18 H18 108.5
C19 C18 H18 108.5
C18 C19 H19A 109.5
C18 C19 H19B 109.5
H19A C19 H19B 109.5
C18 C19 H19C 109.5
H19A C19 H19C 109.5
H19B C19 H19C 109.5
N5 C20 N6 115.29(13)
N5 C20 C21 122.96(14)
N6 C20 C21 121.75(14)
N5 C20 Th1 59.01(8)
N6 C20 Th1 56.41(8)
C21 C20 Th1 175.71(11)
C20 C21 H21A 109.5
C20 C21 H21B 109.5
H21A C21 H21B 109.5
C20 C21 H21C 109.5
H21A C21 H21C 109.5
H21B C21 H21C 109.5
C23 C22 H22A 109.5
C23 C22 H22B 109.5
H22A C22 H22B 109.5
C23 C22 H22C 109.5
H22A C22 H22C 109.5
H22B C22 H22C 109.5
N6 C23 C24 109.92(13)
N6 C23 C22 111.81(13)
C24 C23 C22 110.78(13)
N6 C23 H23 108.1
C24 C23 H23 108.1
C22 C23 H23 108.1
C23 C24 H24A 109.5
C23 C24 H24B 109.5
H24A C24 H24B 109.5
C23 C24 H24C 109.5
H24A C24 H24C 109.5
H24B C24 H24C 109.5
C26 C25 H25A 109.5
C26 C25 H25B 109.5
H25A C25 H25B 109.5
C26 C25 H25C 109.5
H25A C25 H25C 109.5
H25B C25 H25C 109.5
N7 C26 C25 110.46(13)
N7 C26 C27 112.97(13)
C25 C26 C27 109.66(14)
N7 C26 H26 107.9
C25 C26 H26 107.9
C27 C26 H26 107.9
C26 C27 H27A 109.5
C26 C27 H27B 109.5
H27A C27 H27B 109.5
C26 C27 H27C 109.5
H27A C27 H27C 109.5
H27B C27 H27C 109.5
N8 C28 N7 115.47(14)
N8 C28 C29 122.09(15)
N7 C28 C29 122.44(14)
N8 C28 Th1 58.56(8)
N7 C28 Th1 57.06(8)
C29 C28 Th1 177.01(11)
C28 C29 H29A 109.5
C28 C29 H29B 109.5
H29A C29 H29B 109.5
C28 C29 H29C 109.5
H29A C29 H29C 109.5
H29B C29 H29C 109.5
C31 C30 H30A 109.5
C31 C30 H30B 109.5
H30A C30 H30B 109.5
C31 C30 H30C 109.5
H30A C30 H30C 109.5
H30B C30 H30C 109.5
N8 C31 C32 109.87(13)
N8 C31 C30 112.11(13)
C32 C31 C30 109.07(14)
N8 C31 H31 108.6
C32 C31 H31 108.6
C30 C31 H31 108.6
C31 C32 H32A 109.5
C31 C32 H32B 109.5
H32A C32 H32B 109.5
C31 C32 H32C 109.5
H32A C32 H32C 109.5
H32B C32 H32C 109.5
C4 N1 C2 120.50(13)
C4 N1 Th1 92.80(9)
C2 N1 Th1 143.03(10)
C4 N2 C7 119.83(13)
C4 N2 Th1 97.92(9)
C7 N2 Th1 141.91(10)
C12 N3 C10 119.59(12)
C12 N3 Th1 93.08(9)
C10 N3 Th1 142.71(9)
C12 N4 C15 119.18(12)
C12 N4 Th1 96.81(9)
C15 N4 Th1 141.22(9)
C20 N5 C18 120.46(13)
C20 N5 Th1 94.82(9)
C18 N5 Th1 144.70(10)
C20 N6 C23 119.13(13)
C20 N6 Th1 97.21(9)
C23 N6 Th1 143.66(10)
C28 N7 C26 119.27(13)
C28 N7 Th1 96.53(9)
C26 N7 Th1 143.01(10)
C28 N8 C31 120.26(13)
C28 N8 Th1 95.35(9)
C31 N8 Th1 144.01(10)
N2 Th1 N6 101.08(4)
N2 Th1 N4 101.48(4)
N6 Th1 N4 131.40(4)
N2 Th1 N7 130.21(4)
N6 Th1 N7 100.28(4)
N4 Th1 N7 96.99(4)
N2 Th1 N8 84.36(4)
N6 Th1 N8 141.56(4)
N4 Th1 N8 83.16(4)
N7 Th1 N8 52.45(4)
N2 Th1 N5 143.92(4)
N6 Th1 N5 52.52(4)
N4 Th1 N5 85.56(4)
N7 Th1 N5 82.88(4)
N8 Th1 N5 131.73(4)
N2 Th1 N3 82.94(4)
N6 Th1 N3 88.96(4)
N4 Th1 N3 52.27(4)
N7 Th1 N3 141.75(4)
N8 Th1 N3 129.44(4)
N5 Th1 N3 73.58(4)
N2 Th1 N1 52.45(4)
N6 Th1 N1 80.79(4)
N4 Th1 N1 145.16(4)
N7 Th1 N1 87.87(4)
N8 Th1 N1 72.61(4)
N5 Th1 N1 129.27(4)
N3 Th1 N1 130.36(4)
N2 Th1 C4 26.47(4)
N6 Th1 C4 93.56(4)
N4 Th1 C4 123.24(4)
N7 Th1 C4 108.12(4)
N8 Th1 C4 74.45(4)
N5 Th1 C4 146.04(4)
N3 Th1 C4 108.24(4)
N1 Th1 C4 26.26(4)
N2 Th1 C20 124.57(4)
N6 Th1 C20 26.38(4)
N4 Th1 C20 109.41(4)
N7 Th1 C20 90.70(4)
N8 Th1 C20 142.81(4)
N5 Th1 C20 26.18(4)
N3 Th1 C20 81.33(4)
N1 Th1 C20 104.98(4)
C4 Th1 C20 119.94(4)
N2 Th1 C12 96.16(4)
N6 Th1 C12 108.58(4)
N4 Th1 C12 26.54(4)
N7 Th1 C12 118.39(4)
N8 Th1 C12 108.59(4)
N5 Th1 C12 74.46(4)
N3 Th1 C12 26.32(4)
N1 Th1 C12 148.61(4)
C4 Th1 C12 122.48(4)
C20 Th1 C12 92.35(4)
N2 Th1 C28 107.08(4)
N6 Th1 C28 121.87(4)
N4 Th1 C28 91.13(4)
N7 Th1 C28 26.41(4)
N8 Th1 C28 26.09(4)
N5 Th1 C28 108.12(4)
N3 Th1 C28 143.40(4)
N1 Th1 C28 78.08(4)
C4 Th1 C28 90.41(4)
C20 Th1 C28 116.83(4)
C12 Th1 C28 117.36(4)

loop_
_geom_bond_atom_site_label_1
_geom_bond_atom_site_label_2
_geom_bond_distance
C1 C2 1.522(2)
C1 H1A 0.9800
C1 H1B 0.9800
C1 H1C 0.9800
C2 N1 1.4721(19)
C2 C3 1.532(2)
C2 H2 1.0000
C3 H3A 0.9800
C3 H3B 0.9800
C3 H3C 0.9800
C4 N1 1.323(2)
C4 N2 1.344(2)
C4 C5 1.522(2)
C4 Th1 2.9873(15)
C5 H5A 0.9800
C5 H5B 0.9800
C5 H5C 0.9800
C6 C7 1.522(2)
C6 H6A 0.9800
C6 H6B 0.9800
C6 H6C 0.9800
C7 N2 1.4705(19)
C7 C8 1.528(2)
C7 H7 1.0000
C8 H8A 0.9800
C8 H8B 0.9800
C8 H8C 0.9800
C9 C10 1.533(2)
C9 H9A 0.9800
C9 H9B 0.9800
C9 H9C 0.9800
C10 N3 1.474(2)
C10 C11 1.518(2)
C10 H10 1.0000
C11 H11A 0.9800
C11 H11B 0.9800
C11 H11C 0.9800
C12 N3 1.328(2)
C12 N4 1.346(2)
C12 C13 1.523(2)
C12 Th1 2.9909(14)
C13 H13A 0.9800
C13 H13B 0.9800
C13 H13C 0.9800
C14 C15 1.531(2)
C14 H14A 0.9800
C14 H14B 0.9800
C14 H14C 0.9800
C15 N4 1.4740(19)
C15 C16 1.521(2)
C15 H15 1.0000
C16 H16A 0.9800
C16 H16B 0.9800
C16 H16C 0.9800
C17 C18 1.518(2)
C17 H17A 0.9800
C17 H17B 0.9800
C17 H17C 0.9800
C18 N5 1.4698(19)
C18 C19 1.530(2)
C18 H18 1.0000
C19 H19A 0.9800
C19 H19B 0.9800
C19 H19C 0.9800
C20 N5 1.324(2)
C20 N6 1.340(2)
C20 C21 1.520(2)
C20 Th1 2.9911(15)
C21 H21A 0.9800
C21 H21B 0.9800
C21 H21C 0.9800
C22 C23 1.531(2)
C22 H22A 0.9800
C22 H22B 0.9800
C22 H22C 0.9800
C23 N6 1.4717(19)
C23 C24 1.522(2)
C23 H23 1.0000
C24 H24A 0.9800
C24 H24B 0.9800
C24 H24C 0.9800
C25 C26 1.524(2)
C25 H25A 0.9800
C25 H25B 0.9800
C25 H25C 0.9800
C26 N7 1.4723(19)
C26 C27 1.538(2)
C26 H26 1.0000
C27 H27A 0.9800
C27 H27B 0.9800
C27 H27C 0.9800
C28 N8 1.325(2)
C28 N7 1.343(2)
C28 C29 1.520(2)
C28 Th1 3.0000(15)
C29 H29A 0.9800
C29 H29B 0.9800
C29 H29C 0.9800
C30 C31 1.531(2)
C30 H30A 0.9800
C30 H30B 0.9800
C30 H30C 0.9800
C31 N8 1.469(2)
C31 C32 1.519(2)
C31 H31 1.0000
C32 H32A 0.9800
C32 H32B 0.9800
C32 H32C 0.9800
N1 Th1 2.6146(12)
N2 Th1 2.4889(12)
N3 Th1 2.6095(12)
N4 Th1 2.5163(12)
N5 Th1 2.5731(12)
N6 Th1 2.5115(13)
N7 Th1 2.5340(12)
N8 Th1 2.5708(13)
